data_7228518
loop_
_publ_author_name
'Sykes, Nicole Margaret'
'Su, Hong'
'Weber, Edwin'
'Bourne, Susan A.'
'Nassimbeni, Luigi'

_publ_section_title
;
 Selectivity of Aliphatic Alcohols by Host-Guest Chemistry
;
_journal_name_full CrystEngComm
_journal_paper_doi 10.1039/C7CE00736A
_journal_year 2017
_chemical_formula_moiety 'C28 H18 O2'
_chemical_formula_sum 'C28 H18 O2'
_chemical_formula_weight 386.42
_chemical_name_systematic
; 
9,9'-(ethyne-1,2-diyl)-bis(fluoren-9-ol) 
;
_space_group_IT_number 15
_symmetry_cell_setting monoclinic
_symmetry_space_group_name_Hall '-C 2yc'
_symmetry_space_group_name_H-M 'C 1 2/c 1'
_atom_sites_solution_hydrogens geom
_atom_sites_solution_primary direct
_atom_sites_solution_secondary difmap
_audit_creation_method SHELXL-97
_audit_update_record
;
2017-03-25 deposited with the CCDC.
2017-06-19 downloaded from the CCDC.
;
_cell_angle_alpha 90.00
_cell_angle_beta 113.45(3)
_cell_angle_gamma 90.00
_cell_formula_units_Z 8
_cell_length_a 18.455(4)
_cell_length_b 14.363(3)
_cell_length_c 15.938(3)
_cell_measurement_reflns_used 27944
_cell_measurement_temperature 153(2)
_cell_measurement_theta_max 27.98
_cell_measurement_theta_min 1.86
_cell_volume 3875.7(16)
_computing_cell_refinement 'SAINT-Plus (Bruker, 2004)'
_computing_data_collection 'APEX2 (Bruker, 2005)'
_computing_data_reduction 'SAINT-Plus and XPREP (Bruker 2004)'
_computing_molecular_graphics 'X-seed (Barbour, 1999)'
_computing_publication_material 'SHELXL-97 (Sheldrick, 1997)'
_computing_structure_refinement 'SHELXL-97 (Sheldrick, 1997)'
_computing_structure_solution 'SHELXS-97 (Sheldrick, 1990)'
_diffrn_ambient_temperature 153(2)
_diffrn_measured_fraction_theta_full 0.998
_diffrn_measured_fraction_theta_max 0.998
_diffrn_measurement_device_type 'Bruker Kappa Duo Apex II diffractometer'
_diffrn_measurement_method '1.2\% \f scans and \w scans'
_diffrn_radiation_monochromator graphite
_diffrn_radiation_source 'fine-focus sealed tube'
_diffrn_radiation_type MoK\a
_diffrn_radiation_wavelength 0.71073
_diffrn_reflns_av_R_equivalents 0.0402
_diffrn_reflns_av_sigmaI/netI 0.0243
_diffrn_reflns_limit_h_max 24
_diffrn_reflns_limit_h_min -24
_diffrn_reflns_limit_k_max 18
_diffrn_reflns_limit_k_min -18
_diffrn_reflns_limit_l_max 20
_diffrn_reflns_limit_l_min -20
_diffrn_reflns_number 27944
_diffrn_reflns_theta_full 27.98
_diffrn_reflns_theta_max 27.98
_diffrn_reflns_theta_min 1.86
_exptl_absorpt_coefficient_mu 0.082
_exptl_absorpt_correction_T_max 0.9726
_exptl_absorpt_correction_T_min 0.9570
_exptl_absorpt_correction_type multi-scan
_exptl_absorpt_process_details '(SADABS; Sheldrick, 1996)'
_exptl_crystal_colour colourless
_exptl_crystal_density_diffrn 1.325
_exptl_crystal_density_method 'not measured'
_exptl_crystal_description block
_exptl_crystal_F_000 1616
_exptl_crystal_size_max 0.54
_exptl_crystal_size_mid 0.45
_exptl_crystal_size_min 0.34
_refine_diff_density_max 0.320
_refine_diff_density_min -0.226
_refine_diff_density_rms 0.042
_refine_ls_extinction_method none
_refine_ls_goodness_of_fit_ref 1.040
_refine_ls_hydrogen_treatment mixed
_refine_ls_matrix_type full
_refine_ls_number_parameters 279
_refine_ls_number_reflns 4669
_refine_ls_number_restraints 2
_refine_ls_restrained_S_all 1.040
_refine_ls_R_factor_all 0.0446
_refine_ls_R_factor_gt 0.0387
_refine_ls_shift/su_max 0.000
_refine_ls_shift/su_mean 0.000
_refine_ls_structure_factor_coef Fsqd
_refine_ls_weighting_details 'calc w=1/[\s^2^(Fo^2^)+(0.0514P)^2^+2.3476P] where P=(Fo^2^+2Fc^2^)/3'
_refine_ls_weighting_scheme calc
_refine_ls_wR_factor_gt 0.0982
_refine_ls_wR_factor_ref 0.1033
_reflns_number_gt 4079
_reflns_number_total 4669
_reflns_threshold_expression >2sigma(I)
_cod_data_source_file c7ce00736a2.cif
_cod_data_source_block H_apohosot
_cod_depositor_comments
;
The following automatic conversions were performed:

'_symmetry_cell_setting' value 'Monoclinic' changed to 'monoclinic'
according to
/home/data/users/saulius/crontab/automatic-downloads/rss-feeds/RSC/lib/dictionaries/cif_core.dic
dictionary named 'cif_core.dic' version 2.4.2 from 2011-04-26.

Automatic conversion script
Id: cif_fix_values 4973 2017-02-22 13:04:09Z antanas 
;
_cod_original_cell_volume 3875.7(13)
_cod_original_sg_symbol_H-M C2/c
_cod_database_code 7228518

loop_
_symmetry_equiv_pos_as_xyz
'x, y, z'
'-x, y, -z+1/2'
'x+1/2, y+1/2, z'
'-x+1/2, y+1/2, -z+1/2'
'-x, -y, -z'
'x, -y, z-1/2'
'-x+1/2, -y+1/2, -z'
'x+1/2, -y+1/2, z-1/2'

loop_
_atom_site_label
_atom_site_type_symbol
_atom_site_fract_x
_atom_site_fract_y
_atom_site_fract_z
_atom_site_U_iso_or_equiv
_atom_site_adp_type
_atom_site_occupancy
_atom_site_symmetry_multiplicity
_atom_site_calc_flag
_atom_site_refinement_flags
O13 O 0.47024(4) 0.61662(5) 0.11659(5) 0.02425(18) Uani 1 1 d D
O16 O 0.67358(4) 0.45885(5) 0.01920(5) 0.02169(17) Uani 1 1 d D
H16 H 0.6215(6) 0.4329(12) -0.0215(10) 0.059(5) Uiso 1 1 d D
H13 H 0.4428(10) 0.6502(12) 0.1497(11) 0.059(5) Uiso 1 1 d D
C14 C 0.56791(6) 0.63566(7) 0.05825(7) 0.0204(2) Uani 1 1 d .
C15 C 0.61205(6) 0.60167(7) 0.02905(7) 0.0193(2) Uani 1 1 d .
C22 C 0.73627(6) 0.61992(7) -0.08962(7) 0.0197(2) Uani 1 1 d .
C17 C 0.66619(6) 0.57944(7) -0.09312(7) 0.0175(2) Uani 1 1 d .
C13 C 0.52186(6) 0.68440(7) 0.10168(7) 0.0197(2) Uani 1 1 d .
C27 C 0.79253(7) 0.59972(8) 0.15619(7) 0.0259(2) Uani 1 1 d .
H27 H 0.7681 0.5754 0.1940 0.031 Uiso 1 1 calc R
C23 C 0.79005(6) 0.63256(7) 0.00637(7) 0.0198(2) Uani 1 1 d .
C28 C 0.75460(6) 0.59668(7) 0.06221(7) 0.0191(2) Uani 1 1 d .
C21 C 0.74657(7) 0.63886(9) -0.16958(8) 0.0270(2) Uani 1 1 d .
H21 H 0.7938 0.6670 -0.1675 0.032 Uiso 1 1 calc R
C1 C 0.57608(6) 0.73026(8) 0.19113(7) 0.0221(2) Uani 1 1 d .
C16 C 0.67282(6) 0.55736(7) 0.00381(7) 0.0173(2) Uani 1 1 d .
C6 C 0.56113(7) 0.82590(8) 0.18810(8) 0.0263(2) Uani 1 1 d .
C18 C 0.60522(6) 0.55993(8) -0.17578(7) 0.0229(2) Uani 1 1 d .
H18 H 0.5569 0.5348 -0.1780 0.027 Uiso 1 1 calc R
C19 C 0.61609(7) 0.57789(9) -0.25623(8) 0.0285(2) Uani 1 1 d .
H19 H 0.5750 0.5640 -0.3138 0.034 Uiso 1 1 calc R
C12 C 0.47537(6) 0.76749(8) 0.04728(7) 0.0232(2) Uani 1 1 d .
C7 C 0.49841(7) 0.84908(8) 0.09907(8) 0.0268(2) Uani 1 1 d .
C2 C 0.63292(7) 0.68877(9) 0.26727(8) 0.0297(3) Uani 1 1 d .
H2 H 0.6433 0.6239 0.2684 0.036 Uiso 1 1 calc R
C25 C 0.90309(7) 0.67536(8) 0.13914(8) 0.0291(2) Uani 1 1 d .
H25 H 0.9541 0.7027 0.1664 0.035 Uiso 1 1 calc R
C24 C 0.86494(6) 0.67191(8) 0.04463(8) 0.0257(2) Uani 1 1 d .
H24 H 0.8895 0.6959 0.0069 0.031 Uiso 1 1 calc R
C20 C 0.68634(7) 0.61576(9) -0.25277(8) 0.0308(3) Uani 1 1 d .
H20 H 0.6934 0.6260 -0.3079 0.037 Uiso 1 1 calc R
C5 C 0.60359(8) 0.88145(10) 0.26318(10) 0.0376(3) Uani 1 1 d .
H5 H 0.5940 0.9465 0.2618 0.045 Uiso 1 1 calc R
C4 C 0.66006(8) 0.84017(12) 0.33987(10) 0.0440(4) Uani 1 1 d .
H4 H 0.6893 0.8775 0.3915 0.053 Uiso 1 1 calc R
C26 C 0.86782(7) 0.63949(9) 0.19444(8) 0.0301(3) Uani 1 1 d .
H26 H 0.8951 0.6420 0.2591 0.036 Uiso 1 1 calc R
C11 C 0.41496(7) 0.76751(10) -0.03872(8) 0.0328(3) Uani 1 1 d .
H11 H 0.3998 0.7118 -0.0735 0.039 Uiso 1 1 calc R
C3 C 0.67458(7) 0.74542(12) 0.34255(9) 0.0400(3) Uani 1 1 d .
H3 H 0.7133 0.7185 0.3961 0.048 Uiso 1 1 calc R
C10 C 0.37688(9) 0.85138(11) -0.07311(10) 0.0430(3) Uani 1 1 d .
H10 H 0.3346 0.8529 -0.1318 0.052 Uiso 1 1 calc R
C9 C 0.39996(9) 0.93271(11) -0.02265(11) 0.0460(4) Uani 1 1 d .
H9 H 0.3737 0.9894 -0.0476 0.055 Uiso 1 1 calc R
C8 C 0.46062(9) 0.93282(9) 0.06342(11) 0.0394(3) Uani 1 1 d .
H8 H 0.4762 0.9889 0.0976 0.047 Uiso 1 1 calc R

loop_
_atom_site_aniso_label
_atom_site_aniso_U_11
_atom_site_aniso_U_22
_atom_site_aniso_U_33
_atom_site_aniso_U_23
_atom_site_aniso_U_13
_atom_site_aniso_U_12
O13 0.0237(4) 0.0239(4) 0.0319(4) -0.0059(3) 0.0182(3) -0.0086(3)
O16 0.0226(4) 0.0176(4) 0.0240(4) 0.0015(3) 0.0084(3) -0.0014(3)
C14 0.0206(5) 0.0200(5) 0.0226(5) -0.0020(4) 0.0108(4) -0.0044(4)
C15 0.0186(5) 0.0207(5) 0.0201(5) -0.0003(4) 0.0092(4) -0.0030(4)
C22 0.0166(5) 0.0207(5) 0.0227(5) 0.0019(4) 0.0089(4) 0.0014(4)
C17 0.0177(5) 0.0174(4) 0.0198(5) 0.0008(3) 0.0099(4) 0.0019(3)
C13 0.0182(5) 0.0208(5) 0.0241(5) -0.0039(4) 0.0126(4) -0.0053(4)
C27 0.0244(5) 0.0315(6) 0.0221(5) -0.0024(4) 0.0094(4) -0.0025(4)
C23 0.0173(5) 0.0182(5) 0.0240(5) 0.0004(4) 0.0084(4) 0.0011(4)
C28 0.0166(4) 0.0186(4) 0.0221(5) -0.0018(4) 0.0077(4) 0.0002(3)
C21 0.0198(5) 0.0368(6) 0.0278(6) 0.0069(5) 0.0129(4) -0.0005(4)
C1 0.0192(5) 0.0283(5) 0.0245(5) -0.0068(4) 0.0146(4) -0.0073(4)
C16 0.0170(4) 0.0180(5) 0.0186(5) -0.0007(3) 0.0087(4) -0.0009(3)
C6 0.0254(5) 0.0282(5) 0.0344(6) -0.0106(4) 0.0216(5) -0.0097(4)
C18 0.0186(5) 0.0274(5) 0.0231(5) 0.0004(4) 0.0087(4) -0.0031(4)
C19 0.0248(5) 0.0386(6) 0.0197(5) 0.0019(4) 0.0065(4) -0.0018(5)
C12 0.0221(5) 0.0252(5) 0.0285(5) -0.0002(4) 0.0166(4) -0.0005(4)
C7 0.0304(6) 0.0233(5) 0.0379(6) -0.0026(4) 0.0255(5) -0.0027(4)
C2 0.0219(5) 0.0435(7) 0.0277(6) -0.0019(5) 0.0140(5) -0.0034(5)
C25 0.0190(5) 0.0282(6) 0.0343(6) -0.0044(5) 0.0044(5) -0.0039(4)
C24 0.0189(5) 0.0250(5) 0.0329(6) 0.0024(4) 0.0099(4) -0.0023(4)
C20 0.0281(6) 0.0449(7) 0.0229(5) 0.0080(5) 0.0138(5) 0.0025(5)
C5 0.0365(7) 0.0393(7) 0.0485(8) -0.0240(6) 0.0290(6) -0.0185(5)
C4 0.0308(7) 0.0695(10) 0.0395(7) -0.0313(7) 0.0222(6) -0.0239(6)
C26 0.0249(6) 0.0360(6) 0.0235(5) -0.0057(5) 0.0032(4) -0.0018(5)
C11 0.0284(6) 0.0432(7) 0.0293(6) 0.0011(5) 0.0140(5) 0.0015(5)
C3 0.0210(6) 0.0749(10) 0.0260(6) -0.0090(6) 0.0114(5) -0.0092(6)
C10 0.0350(7) 0.0612(9) 0.0382(7) 0.0172(6) 0.0202(6) 0.0130(6)
C9 0.0506(8) 0.0432(8) 0.0600(9) 0.0227(7) 0.0388(8) 0.0199(6)
C8 0.0508(8) 0.0249(6) 0.0603(9) 0.0036(6) 0.0411(7) 0.0039(5)

loop_
_atom_type_symbol
_atom_type_description
_atom_type_scat_dispersion_real
_atom_type_scat_dispersion_imag
_atom_type_scat_source
C C 0.0033 0.0016 'International Tables Vol C Tables 4.2.6.8 and 6.1.1.4'
H H 0.0000 0.0000 'International Tables Vol C Tables 4.2.6.8 and 6.1.1.4'
O O 0.0106 0.0060 'International Tables Vol C Tables 4.2.6.8 and 6.1.1.4'

loop_
_geom_angle_atom_site_label_1
_geom_angle_atom_site_label_2
_geom_angle_atom_site_label_3
_geom_angle
C15 C14 C13 172.93(11)
C14 C15 C16 173.46(11)
C21 C22 C17 120.47(10)
C21 C22 C23 130.57(10)
C17 C22 C23 108.93(9)
C18 C17 C22 120.85(9)
C18 C17 C16 128.92(9)
C22 C17 C16 110.12(9)
O13 C13 C14 107.40(8)
O13 C13 C12 111.24(8)
C14 C13 C12 113.92(9)
O13 C13 C1 111.50(8)
C14 C13 C1 110.99(8)
C12 C13 C1 101.82(9)
C28 C27 C26 118.25(11)
C24 C23 C28 120.46(10)
C24 C23 C22 130.57(10)
C28 C23 C22 108.97(9)
C27 C28 C23 121.13(10)
C27 C28 C16 128.56(10)
C23 C28 C16 110.31(9)
C22 C21 C20 118.64(10)
C2 C1 C6 121.58(11)
C2 C1 C13 128.27(10)
C6 C1 C13 110.15(10)
O16 C16 C15 109.56(8)
O16 C16 C28 108.63(8)
C15 C16 C28 110.30(8)
O16 C16 C17 111.56(8)
C15 C16 C17 114.85(8)
C28 C16 C17 101.56(8)
C5 C6 C1 119.85(12)
C5 C6 C7 131.18(12)
C1 C6 C7 108.96(10)
C17 C18 C19 118.58(10)
C20 C19 C18 120.60(11)
C11 C12 C7 121.44(11)
C11 C12 C13 127.93(10)
C7 C12 C13 110.52(10)
C8 C7 C12 119.84(12)
C8 C7 C6 131.60(12)
C12 C7 C6 108.53(10)
C1 C2 C3 117.88(13)
C26 C25 C24 120.89(10)
C25 C24 C23 118.53(11)
C19 C20 C21 120.79(10)
C4 C5 C6 118.81(13)
C3 C4 C5 121.10(12)
C25 C26 C27 120.75(11)
C12 C11 C10 118.20(13)
C4 C3 C2 120.77(13)
C9 C10 C11 120.70(14)
C8 C9 C10 121.14(13)
C9 C8 C7 118.67(13)

loop_
_geom_bond_atom_site_label_1
_geom_bond_atom_site_label_2
_geom_bond_distance
O13 C13 1.4464(12)
O16 C16 1.4352(12)
C14 C15 1.1918(15)
C14 C13 1.4695(14)
C15 C16 1.4779(14)
C22 C21 1.3882(15)
C22 C17 1.3987(14)
C22 C23 1.4662(15)
C17 C18 1.3785(15)
C17 C16 1.5334(14)
C13 C12 1.5231(15)
C13 C1 1.5271(15)
C27 C28 1.3786(16)
C27 C26 1.3981(16)
C23 C24 1.3894(15)
C23 C28 1.3961(14)
C28 C16 1.5314(14)
C21 C20 1.3893(18)
C1 C2 1.3838(17)
C1 C6 1.3983(16)
C6 C5 1.3914(16)
C6 C7 1.4685(18)
C18 C19 1.3983(15)
C19 C20 1.3866(17)
C12 C11 1.3803(17)
C12 C7 1.3987(16)
C7 C8 1.3930(18)
C2 C3 1.3994(18)
C25 C26 1.3865(18)
C25 C24 1.3867(17)
C5 C4 1.385(2)
C4 C3 1.384(2)
C11 C10 1.392(2)
C10 C9 1.386(2)
C9 C8 1.383(2)

loop_
_geom_torsion_atom_site_label_1
_geom_torsion_atom_site_label_2
_geom_torsion_atom_site_label_3
_geom_torsion_atom_site_label_4
_geom_torsion
C13 C14 C15 C16 51.4(16)
C21 C22 C17 C18 -1.80(16)
C23 C22 C17 C18 -179.99(9)
C21 C22 C17 C16 174.64(9)
C23 C22 C17 C16 -3.56(11)
C15 C14 C13 O13 -139.2(9)
C15 C14 C13 C12 97.2(9)
C15 C14 C13 C1 -17.1(9)
C21 C22 C23 C24 4.12(19)
C17 C22 C23 C24 -177.94(11)
C21 C22 C23 C28 -175.66(11)
C17 C22 C23 C28 2.28(12)
C26 C27 C28 C23 -0.22(16)
C26 C27 C28 C16 -179.98(10)
C24 C23 C28 C27 0.32(16)
C22 C23 C28 C27 -179.88(9)
C24 C23 C28 C16 -179.88(9)
C22 C23 C28 C16 -0.08(11)
C17 C22 C21 C20 -0.77(17)
C23 C22 C21 C20 176.97(11)
O13 C13 C1 C2 62.09(13)
C14 C13 C1 C2 -57.61(14)
C12 C13 C1 C2 -179.21(10)
O13 C13 C1 C6 -117.77(10)
C14 C13 C1 C6 122.54(10)
C12 C13 C1 C6 0.94(10)
C14 C15 C16 O16 71.7(9)
C14 C15 C16 C28 -47.8(9)
C14 C15 C16 C17 -161.8(9)
C27 C28 C16 O16 -64.42(13)
C23 C28 C16 O16 115.80(9)
C27 C28 C16 C15 55.68(14)
C23 C28 C16 C15 -124.10(9)
C27 C28 C16 C17 177.89(10)
C23 C28 C16 C17 -1.90(10)
C18 C17 C16 O16 63.82(13)
C22 C17 C16 O16 -112.25(9)
C18 C17 C16 C15 -61.62(14)
C22 C17 C16 C15 122.32(9)
C18 C17 C16 C28 179.38(10)
C22 C17 C16 C28 3.31(10)
C2 C1 C6 C5 -0.46(16)
C13 C1 C6 C5 179.40(9)
C2 C1 C6 C7 179.77(9)
C13 C1 C6 C7 -0.36(11)
C22 C17 C18 C19 2.62(16)
C16 C17 C18 C19 -173.08(10)
C17 C18 C19 C20 -0.91(18)
O13 C13 C12 C11 -58.51(14)
C14 C13 C12 C11 63.05(14)
C1 C13 C12 C11 -177.40(10)
O13 C13 C12 C7 117.67(10)
C14 C13 C12 C7 -120.77(10)
C1 C13 C12 C7 -1.22(10)
C11 C12 C7 C8 -0.75(16)
C13 C12 C7 C8 -177.21(10)
C11 C12 C7 C6 177.54(10)
C13 C12 C7 C6 1.08(11)
C5 C6 C7 C8 -2.2(2)
C1 C6 C7 C8 177.57(12)
C5 C6 C7 C12 179.82(11)
C1 C6 C7 C12 -0.44(12)
C6 C1 C2 C3 1.06(16)
C13 C1 C2 C3 -178.78(10)
C26 C25 C24 C23 0.70(17)
C28 C23 C24 C25 -0.55(16)
C22 C23 C24 C25 179.69(11)
C18 C19 C20 C21 -1.65(19)
C22 C21 C20 C19 2.47(19)
C1 C6 C5 C4 -0.12(16)
C7 C6 C5 C4 179.59(11)
C6 C5 C4 C3 0.07(18)
C24 C25 C26 C27 -0.62(18)
C28 C27 C26 C25 0.37(18)
C7 C12 C11 C10 -0.15(17)
C13 C12 C11 C10 175.65(11)
C5 C4 C3 C2 0.57(19)
C1 C2 C3 C4 -1.11(17)
C12 C11 C10 C9 0.89(19)
C11 C10 C9 C8 -0.7(2)
C10 C9 C8 C7 -0.17(19)
C12 C7 C8 C9 0.90(17)
C6 C7 C8 C9 -176.94(11)
